data_7153798
loop_
_publ_author_name
'Wu, Lingmin'
'Xie, Chen'
'Mei, Haibo'
'Soloshonok, Vadim A.'
'Han, Jianlin'
'Pan, Yi'

_publ_section_title
;
 Highly efficient and generalized asymmetric synthesis of quaternary
 stereogenic carbon-containing \b-amino indanones/indanoles via
 Mannich-type additions between 1-indanones and
 N-tert-butanesulfinylketimines.
;
_journal_issue 26
_journal_name_full 'Organic &amp; biomolecular chemistry'
_journal_page_first 4620
_journal_page_last 4627
_journal_paper_doi 10.1039/c4ob00489b
_journal_volume 12
_journal_year 2014
_chemical_absolute_configuration ad
_chemical_formula_moiety 'C21 H24 F N O2 S'
_chemical_formula_sum 'C21 H24 F N O2 S'
_chemical_formula_weight 373.47
_chemical_name_systematic
; 
 ? 
;
_space_group_IT_number 170
_symmetry_cell_setting hexagonal
_symmetry_space_group_name_Hall 'P 65'
_symmetry_space_group_name_H-M 'P 65'
_atom_sites_solution_hydrogens geom
_atom_sites_solution_primary direct
_atom_sites_solution_secondary difmap
_audit_creation_method SHELXL-97
_cell_angle_alpha 90.00
_cell_angle_beta 90.00
_cell_angle_gamma 120.00
_cell_formula_units_Z 6
_cell_length_a 16.1494(15)
_cell_length_b 16.1494(15)
_cell_length_c 15.1345(14)
_cell_measurement_reflns_used 7002
_cell_measurement_temperature 296(2)
_cell_measurement_theta_max 22.70
_cell_measurement_theta_min 2.52
_cell_volume 3418.3(5)
_computing_structure_refinement 'SHELXL-97 (Sheldrick, 2008)'
_computing_structure_solution 'SHELXS-97 (Sheldrick, 2008)'
_diffrn_ambient_temperature 296(2)
_diffrn_measured_fraction_theta_full 1.000
_diffrn_measured_fraction_theta_max 1.000
_diffrn_radiation_monochromator graphite
_diffrn_radiation_source 'fine-focus sealed tube'
_diffrn_radiation_type MoK\a
_diffrn_radiation_wavelength 0.71073
_diffrn_reflns_av_R_equivalents 0.0252
_diffrn_reflns_av_sigmaI/netI 0.0208
_diffrn_reflns_limit_h_max 18
_diffrn_reflns_limit_h_min -19
_diffrn_reflns_limit_k_max 18
_diffrn_reflns_limit_k_min -19
_diffrn_reflns_limit_l_max 18
_diffrn_reflns_limit_l_min -18
_diffrn_reflns_number 18924
_diffrn_reflns_theta_full 25.00
_diffrn_reflns_theta_max 25.00
_diffrn_reflns_theta_min 1.98
_exptl_absorpt_coefficient_mu 0.162
_exptl_absorpt_correction_T_max 0.9667
_exptl_absorpt_correction_T_min 0.9575
_exptl_absorpt_correction_type multi-scan
_exptl_absorpt_process_details sadabs
_exptl_crystal_density_diffrn 1.089
_exptl_crystal_density_method 'not measured'
_exptl_crystal_F_000 1188
_exptl_crystal_size_max 0.27
_exptl_crystal_size_mid 0.24
_exptl_crystal_size_min 0.21
_platon_squeeze_details
;
;
_refine_diff_density_max 0.146
_refine_diff_density_min -0.144
_refine_diff_density_rms 0.034
_refine_ls_abs_structure_details 'Flack H D (1983), Acta Cryst. A39, 876-881'
_refine_ls_abs_structure_Flack 0.03(7)
_refine_ls_extinction_method none
_refine_ls_goodness_of_fit_ref 1.035
_refine_ls_hydrogen_treatment constr
_refine_ls_matrix_type full
_refine_ls_number_parameters 239
_refine_ls_number_reflns 4008
_refine_ls_number_restraints 1
_refine_ls_restrained_S_all 1.034
_refine_ls_R_factor_all 0.0402
_refine_ls_R_factor_gt 0.0357
_refine_ls_shift/su_max 0.001
_refine_ls_shift/su_mean 0.000
_refine_ls_structure_factor_coef Fsqd
_refine_ls_weighting_details 'calc w=1/[\s^2^(Fo^2^)+(0.0719P)^2^+0.0000P] where P=(Fo^2^+2Fc^2^)/3'
_refine_ls_weighting_scheme calc
_refine_ls_wR_factor_gt 0.0983
_refine_ls_wR_factor_ref 0.1016
_reflns_number_gt 3532
_reflns_number_total 4008
_reflns_threshold_expression >2sigma(I)
_cod_data_source_file c4ob00489b2.cif
_cod_data_source_block 20130717aa_0m-sr
_cod_depositor_comments
;
The following automatic conversions were performed:

'_symmetry_cell_setting' value 'Hexagonal' changed to 'hexagonal'
according to
/usr/data/users/saulius/crontab/automatic-downloads/rss-feeds/RSC/lib/dictionaries/cif_core.dic
dictionary named 'cif_core.dic' version 2.4.2 from 2011-04-26.

Automatic conversion script
Id: cif_fix_values 2281 2013-09-26 08:29:07Z andrius 

 Adding full bibliography for 7153798.cif.
;
_cod_original_sg_symbol_H-M 'P6(5)   '
_cod_database_code 7153798

loop_
_symmetry_equiv_pos_as_xyz
'x, y, z'
'-y, x-y, z+2/3'
'-x+y, -x, z+1/3'
'-x, -y, z+1/2'
'y, -x+y, z+1/6'
'x-y, x, z+5/6'

loop_
_atom_site_label
_atom_site_type_symbol
_atom_site_fract_x
_atom_site_fract_y
_atom_site_fract_z
_atom_site_U_iso_or_equiv
_atom_site_adp_type
_atom_site_occupancy
_atom_site_symmetry_multiplicity
_atom_site_calc_flag
_atom_site_refinement_flags
C1 C 0.69884(16) 0.82884(16) -0.16813(15) 0.0666(5) Uani 1 1 d .
C2 C 0.7611(2) 0.8325(2) -0.23406(18) 0.0892(8) Uani 1 1 d .
H2 H 0.8017 0.8080 -0.2242 0.107 Uiso 1 1 calc R
C3 C 0.7611(3) 0.8728(3) -0.3132(2) 0.1243(13) Uani 1 1 d .
H3 H 0.8023 0.8768 -0.3580 0.149 Uiso 1 1 calc R
C4 C 0.6988(3) 0.9080(4) -0.3265(2) 0.1313(14) Uani 1 1 d .
H4 H 0.6993 0.9352 -0.3808 0.158 Uiso 1 1 calc R
C5 C 0.6367(2) 0.9040(3) -0.26214(19) 0.0994(9) Uani 1 1 d .
H5 H 0.5957 0.9277 -0.2725 0.119 Uiso 1 1 calc R
C6 C 0.63706(16) 0.86356(16) -0.18121(15) 0.0673(5) Uani 1 1 d .
C7 C 0.57597(17) 0.84897(18) -0.10124(15) 0.0679(6) Uani 1 1 d .
H7A H 0.5091 0.8057 -0.1144 0.081 Uiso 1 1 calc R
H7B H 0.5834 0.9093 -0.0811 0.081 Uiso 1 1 calc R
C8 C 0.61215(14) 0.80572(14) -0.03098(13) 0.0545(4) Uani 1 1 d .
H8 H 0.6457 0.8544 0.0146 0.065 Uiso 1 1 calc R
C9 C 0.68645(15) 0.78931(16) -0.07936(15) 0.0616(5) Uani 1 1 d .
C10 C 0.53375(13) 0.71436(13) 0.01533(11) 0.0516(4) Uani 1 1 d .
C11 C 0.49104(18) 0.63088(17) -0.05010(17) 0.0773(6) Uani 1 1 d .
H11A H 0.5391 0.6155 -0.0670 0.116 Uiso 1 1 calc R
H11B H 0.4687 0.6486 -0.1016 0.116 Uiso 1 1 calc R
H11C H 0.4385 0.5762 -0.0228 0.116 Uiso 1 1 calc R
C12 C 0.45914(13) 0.73421(13) 0.05725(13) 0.0527(4) Uani 1 1 d .
C13 C 0.36244(15) 0.67867(18) 0.03858(16) 0.0700(6) Uani 1 1 d .
H13 H 0.3422 0.6303 -0.0033 0.084 Uiso 1 1 calc R
C14 C 0.29578(18) 0.6941(2) 0.0812(2) 0.0896(8) Uani 1 1 d .
H14 H 0.2309 0.6561 0.0690 0.108 Uiso 1 1 calc R
C15 C 0.32668(19) 0.7652(2) 0.14089(17) 0.0802(7) Uani 1 1 d .
C16 C 0.42144(18) 0.82376(18) 0.16172(15) 0.0709(6) Uani 1 1 d .
H16 H 0.4406 0.8726 0.2031 0.085 Uiso 1 1 calc R
C17 C 0.48710(15) 0.80688(15) 0.11850(14) 0.0585(5) Uani 1 1 d .
H17 H 0.5518 0.8455 0.1310 0.070 Uiso 1 1 calc R
C18 C 0.61318(16) 0.64693(15) 0.24688(14) 0.0625(5) Uani 1 1 d .
C19 C 0.70174(17) 0.6501(2) 0.2090(2) 0.0869(8) Uani 1 1 d .
H19A H 0.7320 0.7021 0.1679 0.130 Uiso 1 1 calc R
H19B H 0.6838 0.5910 0.1793 0.130 Uiso 1 1 calc R
H19C H 0.7454 0.6592 0.2561 0.130 Uiso 1 1 calc R
C20 C 0.6317(2) 0.7423(2) 0.28252(18) 0.0875(7) Uani 1 1 d .
H20A H 0.6644 0.7547 0.3381 0.131 Uiso 1 1 calc R
H20B H 0.5720 0.7406 0.2907 0.131 Uiso 1 1 calc R
H20C H 0.6705 0.7919 0.2414 0.131 Uiso 1 1 calc R
C21 C 0.5661(2) 0.5686(2) 0.31699(19) 0.0916(8) Uani 1 1 d .
H21A H 0.6094 0.5826 0.3655 0.137 Uiso 1 1 calc R
H21B H 0.5508 0.5080 0.2916 0.137 Uiso 1 1 calc R
H21C H 0.5087 0.5659 0.3378 0.137 Uiso 1 1 calc R
F1 F 0.26076(14) 0.78094(18) 0.18305(13) 0.1303(7) Uani 1 1 d .
N1 N 0.58520(11) 0.69722(11) 0.08867(10) 0.0527(4) Uani 1 1 d .
H1A H 0.6288 0.6948 0.0687 0.063 Uiso 1 1 d R
O1 O 0.72685(14) 0.74904(14) -0.04837(13) 0.0874(5) Uani 1 1 d .
O2 O 0.50253(15) 0.51673(11) 0.12829(13) 0.0918(6) Uani 1 1 d .
S1 S 0.52107(4) 0.61083(3) 0.16034(4) 0.05826(15) Uani 1 1 d .

loop_
_atom_site_aniso_label
_atom_site_aniso_U_11
_atom_site_aniso_U_22
_atom_site_aniso_U_33
_atom_site_aniso_U_23
_atom_site_aniso_U_13
_atom_site_aniso_U_12
C1 0.0730(13) 0.0671(12) 0.0622(12) 0.0027(10) 0.0099(11) 0.0368(11)
C2 0.104(2) 0.107(2) 0.0761(16) 0.0088(15) 0.0244(14) 0.0670(17)
C3 0.144(3) 0.175(4) 0.0773(19) 0.021(2) 0.039(2) 0.098(3)
C4 0.151(3) 0.203(4) 0.0655(17) 0.046(2) 0.026(2) 0.107(3)
C5 0.104(2) 0.143(3) 0.0680(16) 0.0272(16) 0.0056(14) 0.074(2)
C6 0.0680(13) 0.0756(14) 0.0598(12) 0.0089(11) 0.0035(10) 0.0370(11)
C7 0.0704(13) 0.0822(14) 0.0642(12) 0.0185(11) 0.0092(10) 0.0481(12)
C8 0.0532(10) 0.0555(11) 0.0571(10) 0.0053(8) 0.0030(8) 0.0289(9)
C9 0.0616(12) 0.0617(12) 0.0672(13) 0.0083(9) 0.0087(10) 0.0352(10)
C10 0.0520(10) 0.0514(10) 0.0495(10) -0.0009(8) -0.0008(8) 0.0244(9)
C11 0.0830(16) 0.0691(14) 0.0704(14) -0.0175(11) -0.0012(12) 0.0311(12)
C12 0.0493(10) 0.0542(11) 0.0521(10) 0.0054(8) -0.0005(8) 0.0242(9)
C13 0.0580(13) 0.0746(14) 0.0718(14) -0.0075(11) -0.0077(10) 0.0290(11)
C14 0.0528(13) 0.111(2) 0.103(2) 0.0090(18) -0.0004(13) 0.0403(14)
C15 0.0718(15) 0.117(2) 0.0739(15) 0.0145(15) 0.0133(12) 0.0635(15)
C16 0.0844(16) 0.0882(15) 0.0612(11) 0.0007(12) -0.0001(11) 0.0589(14)
C17 0.0612(12) 0.0606(12) 0.0591(11) -0.0035(9) -0.0044(9) 0.0346(10)
C18 0.0744(13) 0.0621(12) 0.0626(12) 0.0109(10) 0.0094(10) 0.0428(11)
C19 0.0762(16) 0.1033(19) 0.1025(19) 0.0302(16) 0.0137(14) 0.0607(15)
C20 0.115(2) 0.0850(17) 0.0746(14) -0.0109(13) -0.0146(14) 0.0587(16)
C21 0.113(2) 0.0959(19) 0.0746(15) 0.0292(14) 0.0182(15) 0.0586(17)
F1 0.1048(13) 0.204(2) 0.1251(16) -0.0026(14) 0.0248(11) 0.1090(14)
N1 0.0535(9) 0.0529(9) 0.0559(8) 0.0072(7) 0.0074(7) 0.0297(8)
O1 0.0879(12) 0.1066(13) 0.0977(12) 0.0361(11) 0.0297(10) 0.0712(11)
O2 0.1192(13) 0.0460(8) 0.0963(13) -0.0009(8) 0.0098(11) 0.0308(9)
S1 0.0598(3) 0.0491(3) 0.0647(3) 0.0091(2) 0.0120(2) 0.0264(2)

loop_
_atom_type_symbol
_atom_type_description
_atom_type_scat_dispersion_real
_atom_type_scat_dispersion_imag
_atom_type_scat_source
C C 0.0033 0.0016 'International Tables Vol C Tables 4.2.6.8 and 6.1.1.4'
H H 0.0000 0.0000 'International Tables Vol C Tables 4.2.6.8 and 6.1.1.4'
N N 0.0061 0.0033 'International Tables Vol C Tables 4.2.6.8 and 6.1.1.4'
O O 0.0106 0.0060 'International Tables Vol C Tables 4.2.6.8 and 6.1.1.4'
F F 0.0171 0.0103 'International Tables Vol C Tables 4.2.6.8 and 6.1.1.4'
S S 0.1246 0.1234 'International Tables Vol C Tables 4.2.6.8 and 6.1.1.4'

loop_
_geom_angle_atom_site_label_1
_geom_angle_atom_site_label_2
_geom_angle_atom_site_label_3
_geom_angle
C6 C1 C2 122.1(2)
C6 C1 C9 109.94(19)
C2 C1 C9 128.0(2)
C3 C2 C1 118.4(3)
C3 C2 H2 120.8
C1 C2 H2 120.8
C2 C3 C4 119.6(3)
C2 C3 H3 120.2
C4 C3 H3 120.2
C5 C4 C3 122.3(3)
C5 C4 H4 118.8
C3 C4 H4 118.8
C4 C5 C6 118.2(3)
C4 C5 H5 120.9
C6 C5 H5 120.9
C1 C6 C5 119.4(2)
C1 C6 C7 111.80(19)
C5 C6 C7 128.8(2)
C6 C7 C8 105.01(16)
C6 C7 H7A 110.7
C8 C7 H7A 110.7
C6 C7 H7B 110.7
C8 C7 H7B 110.7
H7A C7 H7B 108.8
C9 C8 C7 104.79(16)
C9 C8 C10 112.81(15)
C7 C8 C10 115.45(17)
C9 C8 H8 107.8
C7 C8 H8 107.8
C10 C8 H8 107.8
O1 C9 C1 126.4(2)
O1 C9 C8 125.40(19)
C1 C9 C8 108.15(17)
N1 C10 C12 107.46(14)
N1 C10 C11 111.42(17)
C12 C10 C11 113.40(17)
N1 C10 C8 104.31(14)
C12 C10 C8 109.98(15)
C11 C10 C8 109.85(17)
C10 C11 H11A 109.5
C10 C11 H11B 109.5
H11A C11 H11B 109.5
C10 C11 H11C 109.5
H11A C11 H11C 109.5
H11B C11 H11C 109.5
C17 C12 C13 118.0(2)
C17 C12 C10 119.90(17)
C13 C12 C10 122.00(18)
C14 C13 C12 121.0(2)
C14 C13 H13 119.5
C12 C13 H13 119.5
C15 C14 C13 118.6(2)
C15 C14 H14 120.7
C13 C14 H14 120.7
C14 C15 F1 118.7(3)
C14 C15 C16 123.4(2)
F1 C15 C16 117.9(3)
C15 C16 C17 117.1(2)
C15 C16 H16 121.5
C17 C16 H16 121.5
C12 C17 C16 121.8(2)
C12 C17 H17 119.1
C16 C17 H17 119.1
C20 C18 C19 113.4(2)
C20 C18 C21 111.0(2)
C19 C18 C21 111.1(2)
C20 C18 S1 107.01(16)
C19 C18 S1 109.90(18)
C21 C18 S1 104.04(17)
C18 C19 H19A 109.5
C18 C19 H19B 109.5
H19A C19 H19B 109.5
C18 C19 H19C 109.5
H19A C19 H19C 109.5
H19B C19 H19C 109.5
C18 C20 H20A 109.5
C18 C20 H20B 109.5
H20A C20 H20B 109.5
C18 C20 H20C 109.5
H20A C20 H20C 109.5
H20B C20 H20C 109.5
C18 C21 H21A 109.5
C18 C21 H21B 109.5
H21A C21 H21B 109.5
C18 C21 H21C 109.5
H21A C21 H21C 109.5
H21B C21 H21C 109.5
C10 N1 S1 118.08(12)
C10 N1 H1A 108.7
S1 N1 H1A 114.1
O2 S1 N1 111.77(10)
O2 S1 C18 105.96(11)
N1 S1 C18 97.63(9)

loop_
_geom_bond_atom_site_label_1
_geom_bond_atom_site_label_2
_geom_bond_distance
C1 C6 1.381(3)
C1 C2 1.397(3)
C1 C9 1.458(3)
C2 C3 1.363(5)
C2 H2 0.9300
C3 C4 1.396(5)
C3 H3 0.9300
C4 C5 1.376(5)
C4 H4 0.9300
C5 C6 1.389(4)
C5 H5 0.9300
C6 C7 1.504(3)
C7 C8 1.539(3)
C7 H7A 0.9700
C7 H7B 0.9700
C8 C9 1.538(3)
C8 C10 1.550(3)
C8 H8 0.9800
C9 O1 1.222(3)
C10 N1 1.493(2)
C10 C12 1.531(3)
C10 C11 1.531(3)
C11 H11A 0.9600
C11 H11B 0.9600
C11 H11C 0.9600
C12 C17 1.382(3)
C12 C13 1.386(3)
C13 C14 1.380(3)
C13 H13 0.9300
C14 C15 1.346(4)
C14 H14 0.9300
C15 F1 1.369(3)
C15 C16 1.374(4)
C16 C17 1.384(3)
C16 H16 0.9300
C17 H17 0.9300
C18 C20 1.513(3)
C18 C19 1.517(3)
C18 C21 1.531(3)
C18 S1 1.844(2)
C19 H19A 0.9600
C19 H19B 0.9600
C19 H19C 0.9600
C20 H20A 0.9600
C20 H20B 0.9600
C20 H20C 0.9600
C21 H21A 0.9600
C21 H21B 0.9600
C21 H21C 0.9600
N1 S1 1.6585(16)
N1 H1A 0.7842
O2 S1 1.4764(17)

loop_
_geom_torsion_atom_site_label_1
_geom_torsion_atom_site_label_2
_geom_torsion_atom_site_label_3
_geom_torsion_atom_site_label_4
_geom_torsion
C6 C1 C2 C3 0.8(5)
C9 C1 C2 C3 179.9(3)
C1 C2 C3 C4 -0.7(6)
C2 C3 C4 C5 0.2(7)
C3 C4 C5 C6 0.3(7)
C2 C1 C6 C5 -0.4(4)
C9 C1 C6 C5 -179.6(2)
C2 C1 C6 C7 178.5(2)
C9 C1 C6 C7 -0.7(3)
C4 C5 C6 C1 -0.2(5)
C4 C5 C6 C7 -178.8(3)
C1 C6 C7 C8 3.9(3)
C5 C6 C7 C8 -177.3(3)
C6 C7 C8 C9 -5.3(2)
C6 C7 C8 C10 -130.06(18)
C6 C1 C9 O1 176.3(2)
C2 C1 C9 O1 -2.8(4)
C6 C1 C9 C8 -2.9(3)
C2 C1 C9 C8 177.9(2)
C7 C8 C9 O1 -174.1(2)
C10 C8 C9 O1 -47.7(3)
C7 C8 C9 C1 5.2(2)
C10 C8 C9 C1 131.53(18)
C9 C8 C10 N1 68.43(19)
C7 C8 C10 N1 -171.12(16)
C9 C8 C10 C12 -176.59(16)
C7 C8 C10 C12 -56.1(2)
C9 C8 C10 C11 -51.1(2)
C7 C8 C10 C11 69.4(2)
N1 C10 C12 C17 55.6(2)
C11 C10 C12 C17 179.24(19)
C8 C10 C12 C17 -57.3(2)
N1 C10 C12 C13 -121.6(2)
C11 C10 C12 C13 2.0(3)
C8 C10 C12 C13 125.4(2)
C17 C12 C13 C14 -1.4(3)
C10 C12 C13 C14 175.9(2)
C12 C13 C14 C15 0.8(4)
C13 C14 C15 F1 179.7(2)
C13 C14 C15 C16 0.1(4)
C14 C15 C16 C17 -0.3(4)
F1 C15 C16 C17 180.0(2)
C13 C12 C17 C16 1.1(3)
C10 C12 C17 C16 -176.25(19)
C15 C16 C17 C12 -0.3(3)
C12 C10 N1 S1 56.71(17)
C11 C10 N1 S1 -68.09(19)
C8 C10 N1 S1 173.45(12)
C10 N1 S1 O2 84.87(16)
C10 N1 S1 C18 -164.50(13)
C20 C18 S1 O2 -178.60(18)
C19 C18 S1 O2 57.93(18)
C21 C18 S1 O2 -61.06(17)
C20 C18 S1 N1 66.09(18)
C19 C18 S1 N1 -57.39(17)
C21 C18 S1 N1 -176.37(15)

loop_
_platon_squeeze_void_nr
_platon_squeeze_void_average_x
_platon_squeeze_void_average_y
_platon_squeeze_void_average_z
_platon_squeeze_void_volume
_platon_squeeze_void_count_electrons
_platon_squeeze_void_content
1 0.000 0.000 -0.001 465 52 ' '
2 0.125 0.450 0.030 24 4 ' '
3 0.450 0.325 0.197 24 5 ' '
4 0.325 0.875 0.364 23 4 ' '
5 0.875 0.550 0.530 24 4 ' '
6 0.550 0.675 0.697 24 5 ' '
7 0.675 0.125 0.864 23 4 ' '
